data_7127037
loop_
_publ_author_name
'Sekine, Yoshihiro'
'Chen, Jian'
'Eguchi, Naoki'
'Miyasaka, Hitoshi'

_publ_section_title
;
 Fine tuning of intra-lattice electron transfers through site doping in
 tetraoxolene-bridged iron honeycomb layers.
;
_journal_issue 74
_journal_name_full 'Chemical communications (Cambridge, England)'
_journal_page_first 10867
_journal_page_last 10870
_journal_paper_doi 10.1039/d0cc03808c
_journal_volume 56
_journal_year 2020
_chemical_formula_moiety 'C18 Cl5.66 F0.34 Fe2 O12, 2(C12 H28 N)'
_chemical_formula_sum 'C42 H56 Cl5.66 F0.34 Fe2 N2 O12'
_chemical_formula_weight 1099.69
_space_group_crystal_system monoclinic
_space_group_IT_number 14
_space_group_name_Hall '-P 2yn'
_space_group_name_H-M_alt 'P 1 21/n 1'
_atom_sites_solution_hydrogens geom
_atom_sites_solution_primary dual
_audit_creation_date 2020-08-02
_audit_creation_method
;
Olex2 1.3
(compiled Nov 21 2019 18:19:11 for OlexSys, GUI svn.r6003)
;
_audit_update_record
;
2020-08-04 deposited with the CCDC.	2020-08-06 downloaded from the CCDC.
;
_cell_angle_alpha 90
_cell_angle_beta 101.108(3)
_cell_angle_gamma 90
_cell_formula_units_Z 2
_cell_length_a 10.7147(3)
_cell_length_b 20.7638(7)
_cell_length_c 12.2126(4)
_cell_measurement_reflns_used 10151
_cell_measurement_temperature 103.15
_cell_measurement_theta_max 31.1260
_cell_measurement_theta_min 2.1670
_cell_volume 2666.13(15)
_computing_cell_refinement 'CrysAlisPro 1.171.39.46 (Rigaku OD, 2018)'
_computing_data_collection 'CrysAlisPro 1.171.39.46 (Rigaku OD, 2018)'
_computing_data_reduction 'CrysAlisPro 1.171.39.46 (Rigaku OD, 2018)'
_computing_molecular_graphics 'Olex2 1.3 (Dolomanov et al., 2009)'
_computing_publication_material 'Olex2 1.3 (Dolomanov et al., 2009)'
_computing_structure_refinement 'SHELXL 2014/7 (Sheldrick, 2015)'
_computing_structure_solution 'SHELXT 2014/5 (Sheldrick, 2014)'
_diffrn_ambient_temperature 103.15
_diffrn_detector 'CCD plate'
_diffrn_measured_fraction_theta_full 0.995
_diffrn_measured_fraction_theta_max 0.984
_diffrn_measurement_details
;
List of Runs (angles in degrees, time in seconds):

  # Type    Start    End  Width  t~exp~   \w     \q     \k     \f   Frames
#--------------------------------------------------------------------------
  1  \w   -110.00  70.00   0.50   10.00    --  -20.00  45.00   0.00  360
  2  \w   -110.00  70.00   0.50   10.00    --  -20.00  45.00  90.00  360
;
_diffrn_measurement_device 'abstract diffractometer'
_diffrn_measurement_device_type 'dtrek-CrysAlisPro-abstract goniometer imported rigaku-d*trek images'
_diffrn_measurement_method '\w scans'
_diffrn_orient_matrix_type 'CrysAlisPro convention (1999,Acta A55,543-557)'
_diffrn_orient_matrix_UB_11 -0.0604650000
_diffrn_orient_matrix_UB_12 -0.0075781000
_diffrn_orient_matrix_UB_13 0.0120787000
_diffrn_orient_matrix_UB_21 0.0189278000
_diffrn_orient_matrix_UB_22 0.0132158000
_diffrn_orient_matrix_UB_23 0.0542242000
_diffrn_orient_matrix_UB_31 -0.0231853000
_diffrn_orient_matrix_UB_32 0.0305741000
_diffrn_orient_matrix_UB_33 -0.0204162000
_diffrn_radiation_monochromator graphite
_diffrn_radiation_probe x-ray
_diffrn_radiation_type 'Mo K\a'
_diffrn_radiation_wavelength 0.71073
_diffrn_reflns_av_R_equivalents 0.0269
_diffrn_reflns_av_unetI/netI 0.0269
_diffrn_reflns_Laue_measured_fraction_full 0.995
_diffrn_reflns_Laue_measured_fraction_max 0.984
_diffrn_reflns_limit_h_max 13
_diffrn_reflns_limit_h_min -13
_diffrn_reflns_limit_k_max 26
_diffrn_reflns_limit_k_min -24
_diffrn_reflns_limit_l_max 15
_diffrn_reflns_limit_l_min -12
_diffrn_reflns_number 20643
_diffrn_reflns_point_group_measured_fraction_full 0.995
_diffrn_reflns_point_group_measured_fraction_max 0.984
_diffrn_reflns_theta_full 25.242
_diffrn_reflns_theta_max 27.500
_diffrn_reflns_theta_min 2.517
_diffrn_source 'fine-focus sealed X-ray tube'
_diffrn_source_type 'Enhance (Mo) X-ray Source'
_exptl_absorpt_coefficient_mu 0.884
_exptl_absorpt_correction_T_max 1.00000
_exptl_absorpt_correction_T_min 0.76181
_exptl_absorpt_correction_type multi-scan
_exptl_absorpt_process_details
;
CrysAlisPro 1.171.39.46 (Rigaku Oxford Diffraction, 2018)
Empirical absorption correction using spherical harmonics,
 implemented in SCALE3 ABSPACK scaling algorithm.
;
_exptl_crystal_colour black
_exptl_crystal_colour_primary black
_exptl_crystal_density_diffrn 1.370
_exptl_crystal_description hexagonal
_exptl_crystal_F_000 1139
_exptl_crystal_size_max 0.189
_exptl_crystal_size_mid 0.152
_exptl_crystal_size_min 0.061
_refine_diff_density_max 0.700
_refine_diff_density_min -0.533
_refine_diff_density_rms 0.084
_refine_ls_extinction_method none
_refine_ls_goodness_of_fit_ref 1.103
_refine_ls_hydrogen_treatment constr
_refine_ls_matrix_type full
_refine_ls_number_parameters 302
_refine_ls_number_reflns 6013
_refine_ls_number_restraints 1
_refine_ls_restrained_S_all 1.103
_refine_ls_R_factor_all 0.0638
_refine_ls_R_factor_gt 0.0484
_refine_ls_shift/su_max 0.001
_refine_ls_shift/su_mean 0.000
_refine_ls_structure_factor_coef Fsqd
_refine_ls_weighting_details 'w=1/[\s^2^(Fo^2^)+(0.0302P)^2^+6.5523P] where P=(Fo^2^+2Fc^2^)/3'
_refine_ls_weighting_scheme calc
_refine_ls_wR_factor_gt 0.1068
_refine_ls_wR_factor_ref 0.1144
_reflns_Friedel_coverage 0.000
_reflns_number_gt 4888
_reflns_number_total 6013
_reflns_threshold_expression 'I > 2\s(I)'
_cod_data_source_file d0cc03808c2.cif
_cod_data_source_block F-006-d_CCDC-2014811_R1
_cod_depositor_comments 'Adding full bibliography for 7127029--7127048.cif.'
_cod_database_code 7127037
_shelx_shelxl_version_number 2014/7
_chemical_oxdiff_formula 'C42 H56 Cl5.66 F0.34 Fe2 N2 O12'
_shelx_space_group_comment
;
The symmetry employed for this shelxl refinement is uniquely defined
by the following loop, which should always be used as a source of
symmetry information in preference to the above space-group names.
They are only intended as comments.
;
_reflns_odcompleteness_completeness 89.20
_reflns_odcompleteness_iscentric 1
_reflns_odcompleteness_theta 30.99
_olex2_refinement_description
;
1. Fixed Uiso
 At 1.2 times of:
  All C(H,H) groups
 At 1.5 times of:
  All C(H,H,H) groups
2. Restrained distances
 C6-F2
 1.33 with sigma of 0.02
3. Uiso/Uaniso restraints and constraints
Uanis(F1) = Uanis(Cl1)
Uanis(Cl2) = Uanis(F2)
Uanis(F3) = Uanis(Cl3)
4. Others
 Fixed Sof: Cl1(0.938) Cl2(0.938) Cl3(0.954) F1(0.062) F2(0.062) F3(0.046)
5.a Secondary CH2 refined with riding coordinates:
 C19(H19A,H19B), C13(H13A,H13B), C20(H20A,H20B), C14(H14A,H14B), C10(H10A,
 H10B), C16(H16A,H16B), C11(H11A,H11B), C17(H17A,H17B)
5.b Idealised Me refined as rotating group:
 C15(H15A,H15B,H15C), C21(H21A,H21B,H21C), C18(H18A,H18B,H18C), C12(H12A,H12B,
 H12C)
;
_olex2_submission_special_instructions 'No special instructions were received'
_oxdiff_exptl_absorpt_empirical_details
;
Empirical correction (ABSPACK) includes:
- Absorption correction using spherical harmonics
- Frame scaling
- Detector area scaling
;
_oxdiff_exptl_absorpt_empirical_full_max 1.282
_oxdiff_exptl_absorpt_empirical_full_min 0.788

loop_
_space_group_symop_operation_xyz
'x, y, z'
'-x+1/2, y+1/2, -z+1/2'
'-x, -y, -z'
'x-1/2, -y-1/2, z-1/2'

loop_
_atom_site_label
_atom_site_type_symbol
_atom_site_fract_x
_atom_site_fract_y
_atom_site_fract_z
_atom_site_U_iso_or_equiv
_atom_site_adp_type
_atom_site_occupancy
_atom_site_site_symmetry_order
_atom_site_calc_flag
_atom_site_refinement_flags_posn
_atom_site_refinement_flags_adp
_atom_site_refinement_flags_occupancy
_atom_site_disorder_assembly
_atom_site_disorder_group
Fe1 Fe 1.04356(4) 0.68857(2) 0.47750(3) 0.02025(11) Uani 1 1 d . . . . .
Cl1 Cl 0.93296(10) 0.67236(6) 0.06184(9) 0.0244(2) Uani 0.938 1 d . . P A 2
Cl2 Cl 0.66228(9) 0.82973(5) 0.39298(7) 0.0265(2) Uani 0.938 1 d . . P B 2
Cl3 Cl 1.29746(7) 0.48039(5) 0.51446(9) 0.0292(2) Uani 0.954 1 d . . P C 2
O3 O 0.69573(19) 0.75506(10) 0.00668(16) 0.0213(4) Uani 1 1 d . . . . .
O1 O 0.90412(19) 0.75245(10) 0.44692(16) 0.0215(4) Uani 1 1 d . . . . .
O4 O 0.57819(18) 0.81311(10) 0.14356(16) 0.0217(4) Uani 1 1 d . . . . .
O6 O 1.14488(19) 0.60328(10) 0.47992(17) 0.0237(4) Uani 1 1 d . . . . .
O2 O 1.01485(18) 0.68727(10) 0.31144(16) 0.0208(4) Uani 1 1 d . . . . .
O5 O 1.09683(19) 0.38114(10) 0.52226(17) 0.0232(4) Uani 1 1 d . . . . .
N1 N 0.3918(2) 0.63991(13) 0.2490(2) 0.0262(6) Uani 1 1 d . . . . .
C5 C 0.6838(3) 0.78538(14) 0.1886(2) 0.0190(6) Uani 1 1 d . . . . .
C1 C 0.8485(3) 0.75350(14) 0.3430(2) 0.0191(6) Uani 1 1 d . . . . .
C4 C 0.7486(3) 0.75030(14) 0.1107(2) 0.0199(6) Uani 1 1 d . . . . .
C2 C 0.9112(3) 0.71640(14) 0.2661(2) 0.0186(6) Uani 1 1 d . . . . .
C9 C 1.0841(3) 0.55266(15) 0.4912(2) 0.0211(6) Uani 1 1 d . . . . .
C6 C 0.7369(3) 0.78662(14) 0.3027(2) 0.0202(6) Uani 1 1 d D . . . .
C7 C 1.0591(3) 0.43808(15) 0.5129(2) 0.0217(6) Uani 1 1 d . . . . .
C3 C 0.8582(3) 0.71559(14) 0.1522(2) 0.0207(6) Uani 1 1 d . . . . .
C8 C 1.1354(3) 0.49137(15) 0.5064(2) 0.0225(6) Uani 1 1 d . . . . .
C19 C 0.3915(3) 0.71136(16) 0.2214(3) 0.0285(7) Uani 1 1 d . . . . .
H19A H 0.4741 0.7299 0.2584 0.034 Uiso 1 1 calc R U . . .
H19B H 0.3856 0.7160 0.1399 0.034 Uiso 1 1 calc R U . . .
C13 C 0.3978(3) 0.62883(16) 0.3725(3) 0.0285(7) Uani 1 1 d . . . . .
H13A H 0.3141 0.6406 0.3898 0.034 Uiso 1 1 calc R U . . .
H13B H 0.4102 0.5822 0.3873 0.034 Uiso 1 1 calc R U . . .
C20 C 0.2859(3) 0.75080(17) 0.2550(3) 0.0307(7) Uani 1 1 d . . . . .
H20A H 0.2845 0.7434 0.3349 0.037 Uiso 1 1 calc R U . . .
H20B H 0.2028 0.7373 0.2106 0.037 Uiso 1 1 calc R U . . .
C14 C 0.4995(3) 0.66477(17) 0.4527(3) 0.0335(7) Uani 1 1 d . . . . .
H14A H 0.4849 0.7118 0.4450 0.040 Uiso 1 1 calc R U . . .
H14B H 0.5845 0.6551 0.4362 0.040 Uiso 1 1 calc R U . . .
C10 C 0.2694(3) 0.61016(17) 0.1858(3) 0.0311(7) Uani 1 1 d . . . . .
H10A H 0.1972 0.6297 0.2135 0.037 Uiso 1 1 calc R U . . .
H10B H 0.2601 0.6217 0.1060 0.037 Uiso 1 1 calc R U . . .
C16 C 0.5085(3) 0.60942(17) 0.2168(3) 0.0335(7) Uani 1 1 d . . . . .
H16A H 0.5846 0.6330 0.2557 0.040 Uiso 1 1 calc R U . . .
H16B H 0.5155 0.5646 0.2451 0.040 Uiso 1 1 calc R U . . .
C15 C 0.4930(3) 0.64309(18) 0.5710(3) 0.0373(8) Uani 1 1 d . . . . .
H15A H 0.4049 0.6456 0.5819 0.056 Uiso 1 1 calc R U . . .
H15B H 0.5468 0.6712 0.6250 0.056 Uiso 1 1 calc R U . . .
H15C H 0.5232 0.5986 0.5820 0.056 Uiso 1 1 calc R U . . .
C21 C 0.3076(3) 0.82209(17) 0.2354(3) 0.0346(8) Uani 1 1 d . . . . .
H21A H 0.3042 0.8296 0.1556 0.052 Uiso 1 1 calc R U . . .
H21B H 0.3912 0.8349 0.2775 0.052 Uiso 1 1 calc R U . . .
H21C H 0.2414 0.8476 0.2604 0.052 Uiso 1 1 calc R U . . .
C11 C 0.2597(4) 0.53747(18) 0.1946(3) 0.0405(9) Uani 1 1 d . . . . .
H11A H 0.2639 0.5249 0.2734 0.049 Uiso 1 1 calc R U . . .
H11B H 0.3314 0.5168 0.1678 0.049 Uiso 1 1 calc R U . . .
C17 C 0.5119(4) 0.6079(2) 0.0934(3) 0.0453(10) Uani 1 1 d . . . . .
H17A H 0.5122 0.6524 0.0644 0.054 Uiso 1 1 calc R U . . .
H17B H 0.4353 0.5857 0.0522 0.054 Uiso 1 1 calc R U . . .
C18 C 0.6307(5) 0.5726(2) 0.0756(4) 0.0581(12) Uani 1 1 d . . . . .
H18A H 0.6360 0.5743 -0.0036 0.087 Uiso 1 1 calc R U . . .
H18B H 0.6266 0.5276 0.0987 0.087 Uiso 1 1 calc R U . . .
H18C H 0.7060 0.5932 0.1201 0.087 Uiso 1 1 calc R U . . .
C12 C 0.1340(4) 0.5153(2) 0.1240(4) 0.0649(14) Uani 1 1 d . . . . .
H12A H 0.1308 0.5275 0.0460 0.097 Uiso 1 1 calc R U . . .
H12B H 0.0634 0.5357 0.1513 0.097 Uiso 1 1 calc R U . . .
H12C H 0.1270 0.4684 0.1294 0.097 Uiso 1 1 calc R U . . .
F1 F 0.913(5) 0.682(3) 0.076(4) 0.0244(2) Uani 0.062 1 d . . P A -2
F2 F 0.681(4) 0.826(2) 0.367(3) 0.0265(2) Uani 0.062 1 d D . P B -2
F3 F 1.259(5) 0.487(3) 0.506(5) 0.0292(2) Uani 0.046 1 d . . P C -2

loop_
_atom_site_aniso_label
_atom_site_aniso_U_11
_atom_site_aniso_U_22
_atom_site_aniso_U_33
_atom_site_aniso_U_23
_atom_site_aniso_U_13
_atom_site_aniso_U_12
Fe1 0.0195(2) 0.0239(2) 0.01547(19) 0.00016(16) -0.00137(15) -0.00027(17)
Cl1 0.0245(5) 0.0329(6) 0.0159(4) -0.0025(3) 0.0039(3) 0.0084(4)
Cl2 0.0227(4) 0.0419(5) 0.0141(4) -0.0072(4) 0.0016(3) 0.0079(3)
Cl3 0.0174(4) 0.0282(5) 0.0418(5) 0.0073(4) 0.0054(4) 0.0034(4)
O3 0.0226(10) 0.0271(11) 0.0131(9) 0.0000(8) 0.0007(8) 0.0027(8)
O1 0.0205(10) 0.0260(11) 0.0153(9) -0.0016(8) -0.0031(8) 0.0020(8)
O4 0.0188(9) 0.0283(11) 0.0161(9) -0.0011(8) -0.0014(7) 0.0033(8)
O6 0.0202(10) 0.0248(11) 0.0246(11) 0.0025(8) 0.0010(8) -0.0003(8)
O2 0.0197(10) 0.0248(11) 0.0163(9) 0.0002(8) -0.0004(8) 0.0028(8)
O5 0.0210(10) 0.0225(11) 0.0250(11) 0.0014(8) 0.0017(8) 0.0004(8)
N1 0.0254(13) 0.0294(14) 0.0235(13) 0.0027(11) 0.0038(10) -0.0006(11)
C5 0.0178(13) 0.0208(14) 0.0176(13) 0.0000(11) 0.0013(10) -0.0023(11)
C1 0.0198(13) 0.0212(15) 0.0152(13) -0.0006(11) 0.0004(10) -0.0030(11)
C4 0.0215(13) 0.0218(15) 0.0155(13) 0.0007(11) 0.0012(10) -0.0024(11)
C2 0.0192(13) 0.0196(14) 0.0161(13) 0.0001(11) 0.0010(10) -0.0012(11)
C9 0.0194(13) 0.0257(16) 0.0172(13) -0.0006(11) 0.0010(10) 0.0002(11)
C6 0.0205(13) 0.0249(15) 0.0145(13) -0.0036(11) 0.0015(10) -0.0007(11)
C7 0.0203(14) 0.0279(16) 0.0162(13) -0.0002(11) 0.0021(11) 0.0033(11)
C3 0.0225(14) 0.0238(15) 0.0158(13) -0.0016(11) 0.0041(11) 0.0013(11)
C8 0.0179(13) 0.0260(16) 0.0227(14) 0.0012(12) 0.0017(11) 0.0010(11)
C19 0.0301(16) 0.0311(18) 0.0253(16) 0.0046(13) 0.0075(13) -0.0002(13)
C13 0.0282(16) 0.0324(18) 0.0246(15) 0.0032(13) 0.0042(12) 0.0004(13)
C20 0.0284(16) 0.0381(19) 0.0256(16) 0.0024(14) 0.0051(13) 0.0019(14)
C14 0.0304(17) 0.0344(19) 0.0331(18) -0.0014(14) -0.0004(14) 0.0005(14)
C10 0.0318(17) 0.0363(19) 0.0222(15) 0.0020(13) -0.0027(13) -0.0025(14)
C16 0.0323(17) 0.0317(18) 0.0388(19) 0.0045(15) 0.0128(15) 0.0035(14)
C15 0.0382(19) 0.042(2) 0.0265(17) -0.0033(15) -0.0063(14) 0.0082(16)
C21 0.0283(16) 0.037(2) 0.0383(19) -0.0001(15) 0.0052(14) 0.0035(14)
C11 0.043(2) 0.038(2) 0.0351(19) 0.0017(16) -0.0077(16) -0.0066(16)
C17 0.061(3) 0.040(2) 0.042(2) 0.0053(17) 0.0280(19) 0.0086(19)
C18 0.067(3) 0.049(3) 0.068(3) -0.005(2) 0.037(3) 0.005(2)
C12 0.059(3) 0.042(2) 0.078(3) 0.000(2) -0.028(2) -0.012(2)
F1 0.0245(5) 0.0329(6) 0.0159(4) -0.0025(3) 0.0039(3) 0.0084(4)
F2 0.0227(4) 0.0419(5) 0.0141(4) -0.0072(4) 0.0016(3) 0.0079(3)
F3 0.0174(4) 0.0282(5) 0.0418(5) 0.0073(4) 0.0054(4) 0.0034(4)

loop_
_atom_type_symbol
_atom_type_description
_atom_type_scat_dispersion_real
_atom_type_scat_dispersion_imag
_atom_type_scat_source
C C 0.0033 0.0016 'International Tables Vol C Tables 4.2.6.8 and 6.1.1.4'
H H 0.0000 0.0000 'International Tables Vol C Tables 4.2.6.8 and 6.1.1.4'
Cl Cl 0.1484 0.1585 'International Tables Vol C Tables 4.2.6.8 and 6.1.1.4'
F F 0.0171 0.0103 'International Tables Vol C Tables 4.2.6.8 and 6.1.1.4'
Fe Fe 0.3463 0.8444 'International Tables Vol C Tables 4.2.6.8 and 6.1.1.4'
N N 0.0061 0.0033 'International Tables Vol C Tables 4.2.6.8 and 6.1.1.4'
O O 0.0106 0.0060 'International Tables Vol C Tables 4.2.6.8 and 6.1.1.4'

loop_
_geom_angle_atom_site_label_1
_geom_angle_atom_site_label_2
_geom_angle_atom_site_label_3
_geom_angle
_geom_angle_site_symmetry_1
_geom_angle_site_symmetry_3
_geom_angle_publ_flag
O3 Fe1 O4 80.90(8) 4_676 4_676 ?
O3 Fe1 O6 95.24(8) 4_676 . ?
O3 Fe1 O2 98.71(8) 4_676 . ?
O3 Fe1 O5 167.60(8) 4_676 3_766 ?
O1 Fe1 O3 101.72(9) . 4_676 ?
O1 Fe1 O4 100.94(8) . 4_676 ?
O1 Fe1 O6 161.61(8) . . ?
O1 Fe1 O2 81.61(8) . . ?
O1 Fe1 O5 86.96(8) . 3_766 ?
O4 Fe1 O6 88.63(9) 4_676 . ?
O4 Fe1 O2 177.45(9) 4_676 . ?
O4 Fe1 O5 88.81(8) 4_676 3_766 ?
O6 Fe1 O5 77.49(8) . 3_766 ?
O2 Fe1 O6 88.89(8) . . ?
O2 Fe1 O5 91.26(8) . 3_766 ?
C4 O3 Fe1 114.30(18) . 4_575 ?
C1 O1 Fe1 112.61(18) . . ?
C5 O4 Fe1 113.66(18) . 4_575 ?
C9 O6 Fe1 115.76(19) . . ?
C2 O2 Fe1 112.43(18) . . ?
C7 O5 Fe1 115.86(19) . 3_766 ?
C13 N1 C19 111.5(2) . . ?
C13 N1 C10 108.1(2) . . ?
C13 N1 C16 108.4(2) . . ?
C10 N1 C19 108.6(2) . . ?
C10 N1 C16 111.9(3) . . ?
C16 N1 C19 108.4(2) . . ?
O4 C5 C4 115.3(2) . . ?
O4 C5 C6 124.7(3) . . ?
C6 C5 C4 119.9(3) . . ?
O1 C1 C2 115.9(2) . . ?
O1 C1 C6 124.1(3) . . ?
C6 C1 C2 120.1(2) . . ?
O3 C4 C5 115.2(2) . . ?
O3 C4 C3 125.4(3) . . ?
C3 C4 C5 119.5(2) . . ?
O2 C2 C1 115.5(2) . . ?
O2 C2 C3 124.9(3) . . ?
C3 C2 C1 119.6(2) . . ?
O6 C9 C7 115.2(3) . 3_766 ?
O6 C9 C8 125.6(3) . . ?
C8 C9 C7 119.1(3) . 3_766 ?
C5 C6 Cl2 119.6(2) . . ?
C1 C6 Cl2 120.2(2) . . ?
C1 C6 C5 120.2(3) . . ?
F2 C6 Cl2 6(2) . . ?
F2 C6 C5 116.4(19) . . ?
F2 C6 C1 123.1(19) . . ?
O5 C7 C9 115.2(3) . 3_766 ?
O5 C7 C8 125.2(3) . . ?
C8 C7 C9 119.6(3) . 3_766 ?
C4 C3 Cl1 119.9(2) . . ?
C4 C3 C2 120.7(3) . . ?
C2 C3 Cl1 119.4(2) . . ?
F1 C3 Cl1 3(2) . . ?
F1 C3 C4 117(2) . . ?
F1 C3 C2 122(2) . . ?
C9 C8 Cl3 119.7(2) . . ?
C9 C8 C7 121.2(3) . . ?
C7 C8 Cl3 119.1(2) . . ?
F3 C8 Cl3 5(3) . . ?
F3 C8 C9 115(3) . . ?
F3 C8 C7 123(3) . . ?
N1 C19 H19A 108.3 . . ?
N1 C19 H19B 108.3 . . ?
H19A C19 H19B 107.4 . . ?
C20 C19 N1 115.9(3) . . ?
C20 C19 H19A 108.3 . . ?
C20 C19 H19B 108.3 . . ?
N1 C13 H13A 108.0 . . ?
N1 C13 H13B 108.0 . . ?
H13A C13 H13B 107.3 . . ?
C14 C13 N1 117.1(3) . . ?
C14 C13 H13A 108.0 . . ?
C14 C13 H13B 108.0 . . ?
C19 C20 H20A 109.7 . . ?
C19 C20 H20B 109.7 . . ?
C19 C20 C21 109.7(3) . . ?
H20A C20 H20B 108.2 . . ?
C21 C20 H20A 109.7 . . ?
C21 C20 H20B 109.7 . . ?
C13 C14 H14A 110.1 . . ?
C13 C14 H14B 110.1 . . ?
C13 C14 C15 107.9(3) . . ?
H14A C14 H14B 108.4 . . ?
C15 C14 H14A 110.1 . . ?
C15 C14 H14B 110.1 . . ?
N1 C10 H10A 108.4 . . ?
N1 C10 H10B 108.4 . . ?
H10A C10 H10B 107.4 . . ?
C11 C10 N1 115.7(3) . . ?
C11 C10 H10A 108.4 . . ?
C11 C10 H10B 108.4 . . ?
N1 C16 H16A 108.2 . . ?
N1 C16 H16B 108.2 . . ?
H16A C16 H16B 107.3 . . ?
C17 C16 N1 116.4(3) . . ?
C17 C16 H16A 108.2 . . ?
C17 C16 H16B 108.2 . . ?
C14 C15 H15A 109.5 . . ?
C14 C15 H15B 109.5 . . ?
C14 C15 H15C 109.5 . . ?
H15A C15 H15B 109.5 . . ?
H15A C15 H15C 109.5 . . ?
H15B C15 H15C 109.5 . . ?
C20 C21 H21A 109.5 . . ?
C20 C21 H21B 109.5 . . ?
C20 C21 H21C 109.5 . . ?
H21A C21 H21B 109.5 . . ?
H21A C21 H21C 109.5 . . ?
H21B C21 H21C 109.5 . . ?
C10 C11 H11A 109.9 . . ?
C10 C11 H11B 109.9 . . ?
C10 C11 C12 109.0(3) . . ?
H11A C11 H11B 108.3 . . ?
C12 C11 H11A 109.9 . . ?
C12 C11 H11B 109.9 . . ?
C16 C17 H17A 109.8 . . ?
C16 C17 H17B 109.8 . . ?
C16 C17 C18 109.5(4) . . ?
H17A C17 H17B 108.2 . . ?
C18 C17 H17A 109.8 . . ?
C18 C17 H17B 109.8 . . ?
C17 C18 H18A 109.5 . . ?
C17 C18 H18B 109.5 . . ?
C17 C18 H18C 109.5 . . ?
H18A C18 H18B 109.5 . . ?
H18A C18 H18C 109.5 . . ?
H18B C18 H18C 109.5 . . ?
C11 C12 H12A 109.5 . . ?
C11 C12 H12B 109.5 . . ?
C11 C12 H12C 109.5 . . ?
H12A C12 H12B 109.5 . . ?
H12A C12 H12C 109.5 . . ?
H12B C12 H12C 109.5 . . ?

loop_
_geom_bond_atom_site_label_1
_geom_bond_atom_site_label_2
_geom_bond_distance
_geom_bond_site_symmetry_2
_geom_bond_publ_flag
Fe1 O3 1.983(2) 4_676 ?
Fe1 O1 1.979(2) . ?
Fe1 O4 1.990(2) 4_676 ?
Fe1 O6 2.074(2) . ?
Fe1 O2 1.992(2) . ?
Fe1 O5 2.088(2) 3_766 ?
Cl1 C3 1.734(3) . ?
Cl2 C6 1.731(3) . ?
Cl3 C8 1.735(3) . ?
O3 Fe1 1.983(2) 4_575 ?
O3 C4 1.291(3) . ?
O1 C1 1.294(3) . ?
O4 Fe1 1.990(2) 4_575 ?
O4 C5 1.294(3) . ?
O6 C9 1.258(4) . ?
O2 C2 1.292(3) . ?
O5 Fe1 2.088(2) 3_766 ?
O5 C7 1.248(4) . ?
N1 C19 1.521(4) . ?
N1 C13 1.515(4) . ?
N1 C10 1.519(4) . ?
N1 C16 1.519(4) . ?
C5 C4 1.474(4) . ?
C5 C6 1.400(4) . ?
C1 C2 1.473(4) . ?
C1 C6 1.385(4) . ?
C4 C3 1.388(4) . ?
C2 C3 1.397(4) . ?
C9 C7 1.538(4) 3_766 ?
C9 C8 1.384(4) . ?
C6 F2 1.353(18) . ?
C7 C9 1.538(4) 3_766 ?
C7 C8 1.387(4) . ?
C3 F1 1.38(4) . ?
C8 F3 1.33(5) . ?
C19 H19A 0.9900 . ?
C19 H19B 0.9900 . ?
C19 C20 1.516(4) . ?
C13 H13A 0.9900 . ?
C13 H13B 0.9900 . ?
C13 C14 1.514(4) . ?
C20 H20A 0.9900 . ?
C20 H20B 0.9900 . ?
C20 C21 1.524(5) . ?
C14 H14A 0.9900 . ?
C14 H14B 0.9900 . ?
C14 C15 1.528(5) . ?
C10 H10A 0.9900 . ?
C10 H10B 0.9900 . ?
C10 C11 1.518(5) . ?
C16 H16A 0.9900 . ?
C16 H16B 0.9900 . ?
C16 C17 1.515(5) . ?
C15 H15A 0.9800 . ?
C15 H15B 0.9800 . ?
C15 H15C 0.9800 . ?
C21 H21A 0.9800 . ?
C21 H21B 0.9800 . ?
C21 H21C 0.9800 . ?
C11 H11A 0.9900 . ?
C11 H11B 0.9900 . ?
C11 C12 1.523(5) . ?
C17 H17A 0.9900 . ?
C17 H17B 0.9900 . ?
C17 C18 1.519(6) . ?
C18 H18A 0.9800 . ?
C18 H18B 0.9800 . ?
C18 H18C 0.9800 . ?
C12 H12A 0.9800 . ?
C12 H12B 0.9800 . ?
C12 H12C 0.9800 . ?

loop_
_geom_torsion_atom_site_label_1
_geom_torsion_atom_site_label_2
_geom_torsion_atom_site_label_3
_geom_torsion_atom_site_label_4
_geom_torsion
_geom_torsion_site_symmetry_1
_geom_torsion_site_symmetry_2
_geom_torsion_site_symmetry_3
_geom_torsion_site_symmetry_4
_geom_torsion_publ_flag
Fe1 O3 C4 C5 2.2(3) 4_575 . . . ?
Fe1 O3 C4 C3 -177.8(2) 4_575 . . . ?
Fe1 O1 C1 C2 -9.9(3) . . . . ?
Fe1 O1 C1 C6 170.0(2) . . . . ?
Fe1 O4 C5 C4 -8.2(3) 4_575 . . . ?
Fe1 O4 C5 C6 172.2(2) 4_575 . . . ?
Fe1 O6 C9 C7 7.0(3) . . . 3_766 ?
Fe1 O6 C9 C8 -173.0(2) . . . . ?
Fe1 O2 C2 C1 10.1(3) . . . . ?
Fe1 O2 C2 C3 -170.9(2) . . . . ?
Fe1 O5 C7 C9 2.9(3) 3_766 . . 3_766 ?
Fe1 O5 C7 C8 -177.3(2) 3_766 . . . ?
O3 C4 C3 Cl1 -1.7(4) . . . . ?
O3 C4 C3 C2 176.6(3) . . . . ?
O3 C4 C3 F1 -2(3) . . . . ?
O1 C1 C2 O2 -0.2(4) . . . . ?
O1 C1 C2 C3 -179.3(3) . . . . ?
O1 C1 C6 Cl2 -0.4(4) . . . . ?
O1 C1 C6 C5 179.6(3) . . . . ?
O1 C1 C6 F2 6(3) . . . . ?
O4 C5 C4 O3 4.1(4) . . . . ?
O4 C5 C4 C3 -175.9(3) . . . . ?
O4 C5 C6 Cl2 -2.1(4) . . . . ?
O4 C5 C6 C1 177.8(3) . . . . ?
O4 C5 C6 F2 -8(2) . . . . ?
O6 C9 C8 Cl3 1.6(4) . . . . ?
O6 C9 C8 C7 -177.0(3) . . . . ?
O6 C9 C8 F3 -1(3) . . . . ?
O2 C2 C3 Cl1 0.6(4) . . . . ?
O2 C2 C3 C4 -177.7(3) . . . . ?
O2 C2 C3 F1 1(3) . . . . ?
O5 C7 C8 Cl3 -1.4(4) . . . . ?
O5 C7 C8 C9 177.2(3) . . . . ?
O5 C7 C8 F3 2(3) . . . . ?
N1 C19 C20 C21 173.0(3) . . . . ?
N1 C13 C14 C15 -176.5(3) . . . . ?
N1 C10 C11 C12 -178.2(4) . . . . ?
N1 C16 C17 C18 -176.8(3) . . . . ?
C5 C4 C3 Cl1 178.3(2) . . . . ?
C5 C4 C3 C2 -3.4(4) . . . . ?
C5 C4 C3 F1 178(3) . . . . ?
C1 C2 C3 Cl1 179.5(2) . . . . ?
C1 C2 C3 C4 1.2(4) . . . . ?
C1 C2 C3 F1 180(3) . . . . ?
C4 C5 C6 Cl2 178.3(2) . . . . ?
C4 C5 C6 C1 -1.8(4) . . . . ?
C4 C5 C6 F2 172(2) . . . . ?
C2 C1 C6 Cl2 179.5(2) . . . . ?
C2 C1 C6 C5 -0.5(4) . . . . ?
C2 C1 C6 F2 -174(2) . . . . ?
C9 C7 C8 Cl3 178.4(2) 3_766 . . . ?
C9 C7 C8 C9 -3.0(5) 3_766 . . . ?
C9 C7 C8 F3 -178(3) 3_766 . . . ?
C6 C5 C4 O3 -176.3(3) . . . . ?
C6 C5 C4 C3 3.7(4) . . . . ?
C6 C1 C2 O2 179.9(3) . . . . ?
C6 C1 C2 C3 0.8(4) . . . . ?
C7 C9 C8 Cl3 -178.5(2) 3_766 . . . ?
C7 C9 C8 C7 3.0(5) 3_766 . . . ?
C7 C9 C8 F3 178(3) 3_766 . . . ?
C19 N1 C13 C14 -49.8(4) . . . . ?
C19 N1 C10 C11 174.1(3) . . . . ?
C19 N1 C16 C17 -66.4(4) . . . . ?
C13 N1 C19 C20 -56.9(3) . . . . ?
C13 N1 C10 C11 -64.7(4) . . . . ?
C13 N1 C16 C17 172.5(3) . . . . ?
C10 N1 C19 C20 62.2(3) . . . . ?
C10 N1 C13 C14 -169.2(3) . . . . ?
C10 N1 C16 C17 53.4(4) . . . . ?
C16 N1 C19 C20 -176.1(3) . . . . ?
C16 N1 C13 C14 69.4(4) . . . . ?
C16 N1 C10 C11 54.5(4) . . . . ?
